data_2019428
loop_
_publ_author_name
'Makongo, Julien P. A.'
'Bobev, Svilen'

_publ_section_title
;
 The series <i>RE</i>~5~Li~2~Sn~7~ (<i>RE</i> = Ce, Pr, Nd, Sm) revisited:
 crystal structure of <i>RE</i>~5~Li~2{-~<i>x</i>}Sn~7+<i>x~</i> [0
 {\/leq} <i>x</i> {\/leq} 0.03(1)]
;
_journal_coeditor_code KU3114
_journal_issue 1
_journal_name_full 'Acta Crystallographica Section C'
_journal_page_first 2
_journal_page_last 6
_journal_paper_doi 10.1107/S2053229613029604
_journal_volume 70
_journal_year 2014
_chemical_formula_iupac 'Ce5 Li1.97 Sn7.03'
_chemical_formula_moiety 'Ce5 Li1.97 Sn7.03'
_chemical_formula_sum 'Ce5 Li1.97 Sn7.03'
_chemical_formula_weight 1548.38
_chemical_name_systematic
;
Pentacerium dilithium heptastannide
;
_space_group_IT_number 19
_symmetry_cell_setting orthorhombic
_symmetry_space_group_name_Hall 'P 2ac 2ab'
_symmetry_space_group_name_H-M 'P 21 21 21'
_atom_sites_solution_primary direct
_atom_sites_solution_secondary difmap
_audit_creation_method SHELXL-97
_cell_angle_alpha 90.00
_cell_angle_beta 90.00
_cell_angle_gamma 90.00
_cell_formula_units_Z 4
_cell_length_a 6.2801(19)
_cell_length_b 13.845(4)
_cell_length_c 17.478(5)
_cell_measurement_reflns_used 1036
_cell_measurement_temperature 200(2)
_cell_measurement_theta_max 27.50
_cell_measurement_theta_min 1.88
_cell_volume 1519.7(8)
_computing_cell_refinement 'SMART (Bruker, 2002)'
_computing_data_collection 'SMART (Bruker, 2002)'
_computing_data_reduction 'SAINT (Bruker, 2002)'
_computing_molecular_graphics 'DIAMOND (Brandenburg, 2006)'
_computing_publication_material 'SHELXTL (Sheldrick, 2008)'
_computing_structure_refinement 'SHELXL97 (Sheldrick, 2008)'
_computing_structure_solution 'SIR92 (Altomare <i>et al.</i>, 1999)'
_diffrn_ambient_temperature 200(2)
_diffrn_measured_fraction_theta_full 1.000
_diffrn_measured_fraction_theta_max 1.000
_diffrn_measurement_device_type 'Bruker SMART APEX CCD'
_diffrn_measurement_method \w
_diffrn_radiation_monochromator graphite
_diffrn_radiation_source 'fine-focus sealed tube'
_diffrn_radiation_type MoK\a
_diffrn_radiation_wavelength 0.71073
_diffrn_reflns_av_R_equivalents 0.0552
_diffrn_reflns_av_sigmaI/netI 0.0412
_diffrn_reflns_limit_h_max 8
_diffrn_reflns_limit_h_min -8
_diffrn_reflns_limit_k_max 17
_diffrn_reflns_limit_k_min -17
_diffrn_reflns_limit_l_max 22
_diffrn_reflns_limit_l_min -22
_diffrn_reflns_number 17785
_diffrn_reflns_theta_full 27.50
_diffrn_reflns_theta_max 27.50
_diffrn_reflns_theta_min 1.88
_exptl_absorpt_coefficient_mu 25.911
_exptl_absorpt_correction_T_max 0.4238
_exptl_absorpt_correction_T_min 0.2039
_exptl_absorpt_correction_type multi-scan
_exptl_absorpt_process_details '(SADABS; Sheldrick, 2008)'
_exptl_crystal_colour silver
_exptl_crystal_density_diffrn 6.767
_exptl_crystal_density_method 'not measured'
_exptl_crystal_description irregular
_exptl_crystal_F_000 2589
_exptl_crystal_size_max 0.09
_exptl_crystal_size_mid 0.06
_exptl_crystal_size_min 0.04
_refine_diff_density_max 1.166
_refine_diff_density_min -1.028
_refine_ls_abs_structure_details 'Flack (1983), 1398 Friedel pairs'
_refine_ls_abs_structure_Flack 0.07(3)
_refine_ls_extinction_coef 0.000102(12)
_refine_ls_extinction_expression Fc^*^=kFc[1+0.001xFc^2^\l^3^/sin(2\q)]^-1/4^
_refine_ls_extinction_method 'SHELXTL (Sheldrick, 2008)'
_refine_ls_goodness_of_fit_ref 0.955
_refine_ls_matrix_type full
_refine_ls_number_parameters 119
_refine_ls_number_reflns 3481
_refine_ls_number_restraints 0
_refine_ls_restrained_S_all 0.955
_refine_ls_R_factor_all 0.0295
_refine_ls_R_factor_gt 0.0233
_refine_ls_shift/su_max 0.001
_refine_ls_shift/su_mean 0.000
_refine_ls_structure_factor_coef Fsqd
_refine_ls_weighting_details 'calc w=1/[\s^2^(Fo^2^)+(0.0127P)^2^] where P=(Fo^2^+2Fc^2^)/3'
_refine_ls_weighting_scheme calc
_refine_ls_wR_factor_gt 0.0415
_refine_ls_wR_factor_ref 0.0423
_reflns_number_gt 3016
_reflns_number_total 3481
_reflns_threshold_expression I>2sigma(I)
_cod_data_source_file ku3114sup1.cif
_cod_data_source_block Ce5Li2Sn7
_cod_database_code 2019428
_cod_database_fobs_code 2019428

loop_
_symmetry_equiv_pos_as_xyz
'x, y, z'
'-x+1/2, -y, z+1/2'
'-x, y+1/2, -z+1/2'
'x+1/2, -y+1/2, -z'

loop_
_atom_site_type_symbol
_atom_site_label
_atom_site_fract_x
_atom_site_fract_y
_atom_site_fract_z
_atom_site_U_iso_or_equiv
_atom_site_adp_type
_atom_site_calc_flag
_atom_site_refinement_flags
_atom_site_occupancy
_atom_site_symmetry_multiplicity
Ce Ce1 0.14303(10) 0.49761(4) 0.26274(3) 0.01057(11) Uani d . 1 1
Ce Ce2 0.36086(10) 0.18078(4) 0.54109(3) 0.01011(11) Uani d . 1 1
Ce Ce3 0.36431(10) 0.17688(4) 0.21683(3) 0.01096(12) Uani d . 1 1
Ce Ce4 0.63781(10) 0.00114(4) 0.01795(3) 0.01023(11) Uani d . 1 1
Ce Ce5 0.64568(7) 0.42400(3) 0.12254(3) 0.01069(10) Uani d . 1 1
Sn Sn1 0.09730(8) 0.12190(4) 0.37878(4) 0.01083(13) Uani d . 1 1
Sn Sn2 0.13434(9) 0.34709(4) 0.12167(4) 0.01137(12) Uani d . 1 1
Sn Sn3 0.13637(12) 0.06136(5) 0.06672(3) 0.01172(14) Uani d . 1 1
Sn Sn4 0.14833(12) 0.05702(5) 0.68810(3) 0.01222(14) Uani d . 1 1
Sn Sn5 0.19427(9) 0.68989(5) 0.37224(5) 0.01299(14) Uani d . 1 1
Sn Sn6 0.33211(9) 0.31149(4) 0.37798(4) 0.01249(13) Uani d . 1 1
Sn Sn7 0.61435(9) 0.12707(4) 0.37870(4) 0.01040(13) Uani d . 1 1
Li Li1 0.1201(17) 0.7694(8) 0.2324(5) 0.015 Uiso d P 0.9731(17) 1
Sn Sn 0.1201(17) 0.7694(8) 0.2324(5) 0.015 Uiso d P 0.0269(17) 1
Li Li2 0.419(3) 0.2292(13) 0.0199(9) 0.015(4) Uiso d . 1 1

loop_
_atom_site_aniso_label
_atom_site_aniso_U_11
_atom_site_aniso_U_22
_atom_site_aniso_U_33
_atom_site_aniso_U_12
_atom_site_aniso_U_13
_atom_site_aniso_U_23
Ce1 0.0102(3) 0.0108(3) 0.0107(2) -0.0004(3) -0.0004(2) -0.0006(2)
Ce2 0.0101(3) 0.0102(3) 0.0100(2) 0.0001(3) 0.0002(2) 0.0006(2)
Ce3 0.0113(3) 0.0116(3) 0.0100(2) 0.0000(3) 0.0002(2) 0.0003(2)
Ce4 0.0102(3) 0.0101(3) 0.0105(2) -0.0002(3) -0.0001(2) 0.0003(2)
Ce5 0.0107(2) 0.0103(2) 0.0110(2) 0.0002(2) 0.0006(3) -0.0001(3)
Sn1 0.0104(3) 0.0110(3) 0.0110(3) -0.0010(2) 0.0001(3) -0.0008(4)
Sn2 0.0115(3) 0.0109(3) 0.0118(3) 0.0001(3) -0.0009(4) 0.0004(3)
Sn3 0.0111(3) 0.0136(4) 0.0105(3) 0.0008(4) 0.0000(3) -0.0006(3)
Sn4 0.0121(3) 0.0132(3) 0.0113(3) -0.0001(4) -0.0012(3) 0.0016(3)
Sn5 0.0148(3) 0.0102(3) 0.0139(3) 0.0005(2) 0.0029(3) 0.0002(4)
Sn6 0.0150(3) 0.0102(3) 0.0123(3) -0.0006(3) 0.0014(4) -0.0007(4)
Sn7 0.0102(3) 0.0107(3) 0.0103(3) -0.0004(2) 0.0000(4) 0.0001(3)

loop_
_atom_type_symbol
_atom_type_description
_atom_type_scat_dispersion_real
_atom_type_scat_dispersion_imag
_atom_type_scat_source
Li Li -0.0003 0.0001 'International Tables Vol C Tables 4.2.6.8 and 6.1.1.4'
Sn Sn -0.6537 1.4246 'International Tables Vol C Tables 4.2.6.8 and 6.1.1.4'
Ce Ce -0.2486 2.6331 'International Tables Vol C Tables 4.2.6.8 and 6.1.1.4'

loop_
_geom_angle_atom_site_label_1
_geom_angle_atom_site_label_2
_geom_angle_atom_site_label_3
_geom_angle_site_symmetry_1
_geom_angle_site_symmetry_3
_geom_angle
Sn2 Ce1 Sn5 . . 165.20(3)
Sn2 Ce1 Sn4 . 4_456 92.00(2)
Sn5 Ce1 Sn4 . 4_456 97.21(2)
Sn2 Ce1 Sn1 . 3 76.21(3)
Sn5 Ce1 Sn1 . 3 93.30(3)
Sn4 Ce1 Sn1 4_456 3 83.51(3)
Sn2 Ce1 Sn4 . 4_556 93.77(2)
Sn5 Ce1 Sn4 . 4_556 86.64(2)
Sn4 Ce1 Sn4 4_456 4_556 139.93(3)
Sn1 Ce1 Sn4 3 4_556 136.28(2)
Sn2 Ce1 Sn7 . 3_655 78.08(3)
Sn5 Ce1 Sn7 . 3_655 87.29(3)
Sn4 Ce1 Sn7 4_456 3_655 136.63(2)
Sn1 Ce1 Sn7 3 3_655 53.14(2)
Sn4 Ce1 Sn7 4_556 3_655 83.24(3)
Sn2 Ce1 Sn6 . . 88.27(3)
Sn5 Ce1 Sn6 . . 103.23(3)
Sn4 Ce1 Sn6 4_456 . 90.04(2)
Sn1 Ce1 Sn6 3 . 162.91(2)
Sn4 Ce1 Sn6 4_556 . 50.618(17)
Sn7 Ce1 Sn6 3_655 . 130.99(3)
Sn2 Ce1 Sn . 3_545 55.85(16)
Sn5 Ce1 Sn . 3_545 138.35(16)
Sn4 Ce1 Sn 4_456 3_545 49.96(17)
Sn1 Ce1 Sn 3 3_545 105.21(16)
Sn4 Ce1 Sn 4_556 3_545 103.36(17)
Sn7 Ce1 Sn 3_655 3_545 133.59(15)
Sn6 Ce1 Sn . 3_545 59.22(16)
Sn2 Ce1 Li1 . 3_545 55.85(16)
Sn5 Ce1 Li1 . 3_545 138.35(16)
Sn4 Ce1 Li1 4_456 3_545 49.96(17)
Sn1 Ce1 Li1 3 3_545 105.21(16)
Sn4 Ce1 Li1 4_556 3_545 103.36(17)
Sn7 Ce1 Li1 3_655 3_545 133.59(15)
Sn6 Ce1 Li1 . 3_545 59.22(16)
Sn Ce1 Li1 3_545 3_545 0.0(4)
Sn2 Ce1 Sn3 . 3 142.08(3)
Sn5 Ce1 Sn3 . 3 50.44(2)
Sn4 Ce1 Sn3 4_456 3 51.576(18)
Sn1 Ce1 Sn3 3 3 105.45(3)
Sn4 Ce1 Sn3 4_556 3 107.76(3)
Sn7 Ce1 Sn3 3_655 3 133.99(3)
Sn6 Ce1 Sn3 . 3 82.39(3)
Sn Ce1 Sn3 3_545 3 88.36(16)
Li1 Ce1 Sn3 3_545 3 88.36(16)
Sn2 Ce1 Li1 . . 122.11(14)
Sn5 Ce1 Li1 . . 44.37(14)
Sn4 Ce1 Li1 4_456 . 103.10(16)
Sn1 Ce1 Li1 3 . 51.35(15)
Sn4 Ce1 Li1 4_556 . 107.04(16)
Sn7 Ce1 Li1 3_655 . 52.85(15)
Sn6 Ce1 Li1 . . 145.74(15)
Sn Ce1 Li1 3_545 . 149.58(7)
Li1 Ce1 Li1 3_545 . 149.58(7)
Sn3 Ce1 Li1 3 . 81.56(15)
Sn2 Ce1 Ce3 . 3_655 118.94(2)
Sn5 Ce1 Ce3 . 3_655 50.833(18)
Sn4 Ce1 Ce3 4_456 3_655 148.00(2)
Sn1 Ce1 Ce3 3 3_655 95.48(2)
Sn4 Ce1 Ce3 4_556 3_655 52.13(2)
Sn7 Ce1 Ce3 3_655 3_655 52.46(2)
Sn6 Ce1 Ce3 . 3_655 98.31(3)
Sn Ce1 Ce3 3_545 3_655 155.49(17)
Li1 Ce1 Ce3 3_545 3_655 155.49(17)
Sn3 Ce1 Ce3 3 3_655 98.79(2)
Li1 Ce1 Ce3 . 3_655 54.92(16)
Sn6 Ce2 Sn7 4_556 . 86.77(3)
Sn6 Ce2 Sn4 4_556 . 92.59(3)
Sn7 Ce2 Sn4 . . 136.47(3)
Sn6 Ce2 Sn6 4_556 . 113.21(2)
Sn7 Ce2 Sn6 . . 55.10(2)
Sn4 Ce2 Sn6 . . 153.53(3)
Sn6 Ce2 Sn7 4_556 4_456 102.03(3)
Sn7 Ce2 Sn7 . 4_456 138.239(19)
Sn4 Ce2 Sn7 . 4_456 84.40(3)
Sn6 Ce2 Sn7 . 4_456 84.49(3)
Sn6 Ce2 Sn3 4_556 2 88.32(2)
Sn7 Ce2 Sn3 . 2 83.65(2)
Sn4 Ce2 Sn3 . 2 52.848(18)
Sn6 Ce2 Sn3 . 2 129.97(2)
Sn7 Ce2 Sn3 4_456 2 136.64(3)
Sn6 Ce2 Sn1 4_556 . 144.12(2)
Sn7 Ce2 Sn1 . . 57.78(3)
Sn4 Ce2 Sn1 . . 108.87(3)
Sn6 Ce2 Sn1 . . 52.85(2)
Sn7 Ce2 Sn1 4_456 . 108.24(3)
Sn3 Ce2 Sn1 2 . 82.81(2)
Sn6 Ce2 Sn1 4_556 4_556 53.432(19)
Sn7 Ce2 Sn1 . 4_556 108.66(3)
Sn4 Ce2 Sn1 . 4_556 105.49(3)
Sn6 Ce2 Sn1 . 4_556 86.60(3)
Sn7 Ce2 Sn1 4_456 4_556 53.05(2)
Sn3 Ce2 Sn1 2 4_556 137.51(3)
Sn1 Ce2 Sn1 . 4_556 138.610(19)
Sn6 Ce2 Sn 4_556 2_565 62.61(18)
Sn7 Ce2 Sn . 2_565 149.37(18)
Sn4 Ce2 Sn . 2_565 50.89(18)
Sn6 Ce2 Sn . 2_565 135.97(18)
Sn7 Ce2 Sn 4_456 2_565 56.74(18)
Sn3 Ce2 Sn 2 2_565 94.03(18)
Sn1 Ce2 Sn . 2_565 152.41(18)
Sn1 Ce2 Sn 4_556 2_565 54.62(18)
Sn6 Ce2 Li1 4_556 2_565 62.61(18)
Sn7 Ce2 Li1 . 2_565 149.37(18)
Sn4 Ce2 Li1 . 2_565 50.89(18)
Sn6 Ce2 Li1 . 2_565 135.97(18)
Sn7 Ce2 Li1 4_456 2_565 56.74(18)
Sn3 Ce2 Li1 2 2_565 94.03(18)
Sn1 Ce2 Li1 . 2_565 152.41(18)
Sn1 Ce2 Li1 4_556 2_565 54.62(18)
Sn Ce2 Li1 2_565 2_565 0.0(5)
Sn6 Ce2 Sn6 4_556 4_456 131.26(3)
Sn7 Ce2 Sn6 . 4_456 141.10(2)
Sn4 Ce2 Sn6 . 4_456 49.543(19)
Sn6 Ce2 Sn6 . 4_456 105.38(3)
Sn7 Ce2 Sn6 4_456 4_456 52.655(18)
Sn3 Ce2 Sn6 2 4_456 88.98(2)
Sn1 Ce2 Sn6 . 4_456 83.44(3)
Sn1 Ce2 Sn6 4_556 4_456 102.46(2)
Sn Ce2 Sn6 2_565 4_456 69.07(18)
Li1 Ce2 Sn6 2_565 4_456 69.07(18)
Sn6 Ce2 Ce2 4_556 4_556 54.83(2)
Sn7 Ce2 Ce2 . 4_556 54.529(19)
Sn4 Ce2 Ce2 . 4_556 147.18(2)
Sn6 Ce2 Ce2 . 4_556 58.41(2)
Sn7 Ce2 Ce2 4_456 4_556 97.64(3)
Sn3 Ce2 Ce2 2 4_556 121.68(2)
Sn1 Ce2 Ce2 . 4_556 101.59(3)
Sn1 Ce2 Ce2 4_556 4_556 54.15(2)
Sn Ce2 Ce2 2_565 4_556 103.31(18)
Li1 Ce2 Ce2 2_565 4_556 103.31(18)
Sn6 Ce2 Ce2 4_456 4_556 149.23(3)
Sn5 Ce3 Sn2 3_645 . 95.53(3)
Sn5 Ce3 Sn4 3_645 2_554 90.12(2)
Sn2 Ce3 Sn4 . 2_554 129.19(3)
Sn5 Ce3 Sn7 3_645 . 90.95(3)
Sn2 Ce3 Sn7 . . 143.68(2)
Sn4 Ce3 Sn7 2_554 . 86.36(2)
Sn5 Ce3 Sn1 3_645 . 148.74(2)
Sn2 Ce3 Sn1 . . 111.99(3)
Sn4 Ce3 Sn1 2_554 . 83.90(2)
Sn7 Ce3 Sn1 . . 58.12(3)
Sn5 Ce3 Sn6 3_645 . 115.33(3)
Sn2 Ce3 Sn6 . . 90.00(3)
Sn4 Ce3 Sn6 2_554 . 132.08(2)
Sn7 Ce3 Sn6 . . 55.34(2)
Sn1 Ce3 Sn6 . . 52.89(2)
Sn5 Ce3 Sn3 3_645 . 90.92(3)
Sn2 Ce3 Sn3 . . 75.91(3)
Sn4 Ce3 Sn3 2_554 . 53.494(18)
Sn7 Ce3 Sn3 . . 139.81(3)
Sn1 Ce3 Sn3 . . 109.43(3)
Sn6 Ce3 Sn3 . . 151.52(3)
Sn5 Ce3 Sn 3_645 3_545 151.71(17)
Sn2 Ce3 Sn . 3_545 57.43(16)
Sn4 Ce3 Sn 2_554 3_545 112.86(18)
Sn7 Ce3 Sn . 3_545 106.17(16)
Sn1 Ce3 Sn . 3_545 54.89(16)
Sn6 Ce3 Sn . 3_545 61.58(17)
Sn3 Ce3 Sn . 3_545 90.12(17)
Sn5 Ce3 Li1 3_645 3_545 151.71(17)
Sn2 Ce3 Li1 . 3_545 57.43(16)
Sn4 Ce3 Li1 2_554 3_545 112.86(18)
Sn7 Ce3 Li1 . 3_545 106.17(16)
Sn1 Ce3 Li1 . 3_545 54.89(16)
Sn6 Ce3 Li1 . 3_545 61.58(17)
Sn3 Ce3 Li1 . 3_545 90.12(17)
Sn Ce3 Li1 3_545 3_545 0.00(16)
Sn5 Ce3 Li2 3_645 . 55.1(3)
Sn2 Ce3 Li2 . . 52.5(3)
Sn4 Ce3 Li2 2_554 . 93.2(3)
Sn7 Ce3 Li2 . . 146.0(3)
Sn1 Ce3 Li2 . . 155.7(3)
Sn6 Ce3 Li2 . . 134.7(3)
Sn3 Ce3 Li2 . . 52.0(3)
Sn Ce3 Li2 3_545 . 105.2(3)
Li1 Ce3 Li2 3_545 . 105.2(3)
Sn5 Ce3 Sn 3_645 3_645 46.86(16)
Sn2 Ce3 Sn . 3_645 105.69(16)
Sn4 Ce3 Sn 2_554 3_645 114.32(17)
Sn7 Ce3 Sn . 3_645 55.63(15)
Sn1 Ce3 Sn . 3_645 108.71(15)
Sn6 Ce3 Sn . 3_645 69.62(16)
Sn3 Ce3 Sn . 3_645 137.72(16)
Sn Ce3 Sn 3_545 3_645 127.2(3)
Li1 Ce3 Sn 3_545 3_645 127.2(3)
Li2 Ce3 Sn . 3_645 94.6(3)
Sn5 Ce3 Li1 3_645 3_645 46.86(16)
Sn2 Ce3 Li1 . 3_645 105.69(16)
Sn4 Ce3 Li1 2_554 3_645 114.32(17)
Sn7 Ce3 Li1 . 3_645 55.63(15)
Sn1 Ce3 Li1 . 3_645 108.71(15)
Sn6 Ce3 Li1 . 3_645 69.62(16)
Sn3 Ce3 Li1 . 3_645 137.72(16)
Sn Ce3 Li1 3_545 3_645 127.2(3)
Li1 Ce3 Li1 3_545 3_645 127.2(3)
Li2 Ce3 Li1 . 3_645 94.6(3)
Sn Ce3 Li1 3_645 3_645 0.0(3)
Sn6 Ce4 Sn2 3_645 4 165.15(2)
Sn6 Ce4 Sn1 3_645 2_554 91.24(3)
Sn2 Ce4 Sn1 4 2_554 77.08(3)
Sn6 Ce4 Sn3 3_645 1_655 90.25(2)
Sn2 Ce4 Sn3 4 1_655 92.11(2)
Sn1 Ce4 Sn3 2_554 1_655 136.93(2)
Sn6 Ce4 Sn3 3_645 . 96.58(2)
Sn2 Ce4 Sn3 4 . 91.37(2)
Sn1 Ce4 Sn3 2_554 . 84.06(3)
Sn3 Ce4 Sn3 1_655 . 138.41(3)
Sn6 Ce4 Sn7 3_645 2_654 87.21(3)
Sn2 Ce4 Sn7 4 2_654 78.51(3)
Sn1 Ce4 Sn7 2_554 2_654 53.77(2)
Sn3 Ce4 Sn7 1_655 2_654 83.33(3)
Sn3 Ce4 Sn7 . 2_654 137.78(2)
Sn6 Ce4 Sn5 3_645 3_645 106.90(3)
Sn2 Ce4 Sn5 4 3_645 85.90(3)
Sn1 Ce4 Sn5 2_554 3_645 160.78(2)
Sn3 Ce4 Sn5 1_655 3_645 51.464(17)
Sn3 Ce4 Sn5 . 3_645 87.53(2)
Sn7 Ce4 Sn5 2_654 3_645 131.56(3)
Sn6 Ce4 Li2 3_645 . 140.4(3)
Sn2 Ce4 Li2 4 . 53.6(3)
Sn1 Ce4 Li2 2_554 . 107.5(3)
Sn3 Ce4 Li2 1_655 . 98.1(3)
Sn3 Ce4 Li2 . . 53.0(3)
Sn7 Ce4 Li2 2_654 . 132.1(3)
Sn5 Ce4 Li2 3_645 . 54.2(3)
Sn6 Ce4 Sn4 3_645 2_554 50.99(2)
Sn2 Ce4 Sn4 4 2_554 140.87(3)
Sn1 Ce4 Sn4 2_554 2_554 105.74(3)
Sn3 Ce4 Sn4 1_655 2_554 108.35(3)
Sn3 Ce4 Sn4 . 2_554 51.219(18)
Sn7 Ce4 Sn4 2_654 2_554 135.36(3)
Sn5 Ce4 Sn4 3_645 2_554 81.92(3)
Li2 Ce4 Sn4 . 2_554 89.9(3)
Sn6 Ce4 Ce2 3_645 2_554 58.47(2)
Sn2 Ce4 Ce2 4 2_554 118.52(2)
Sn1 Ce4 Ce2 2_554 2_554 53.70(2)
Sn3 Ce4 Ce2 1_655 2_554 148.68(2)
Sn3 Ce4 Ce2 . 2_554 53.41(2)
Sn7 Ce4 Ce2 2_654 2_554 95.82(2)
Sn5 Ce4 Ce2 3_645 2_554 131.40(2)
Li2 Ce4 Ce2 . 2_554 105.2(3)
Sn4 Ce4 Ce2 2_554 2_554 52.054(17)
Sn6 Ce4 Ce2 3_645 2_654 52.215(19)
Sn2 Ce4 Ce2 4 2_654 119.11(2)
Sn1 Ce4 Ce2 2_554 2_654 95.73(2)
Sn3 Ce4 Ce2 1_655 2_654 53.36(2)
Sn3 Ce4 Ce2 . 2_654 148.79(2)
Sn7 Ce4 Ce2 2_654 2_654 52.38(2)
Sn5 Ce4 Ce2 3_645 2_654 100.36(3)
Li2 Ce4 Ce2 . 2_654 151.5(3)
Sn4 Ce4 Ce2 2_554 2_654 99.66(2)
Ce2 Ce4 Ce2 2_554 2_654 101.82(3)
Sn6 Ce4 Ce1 3_645 3_645 55.61(2)
Sn2 Ce4 Ce1 4 3_645 136.32(2)
Sn1 Ce4 Ce1 2_554 3_645 146.56(2)
Sn3 Ce4 Ce1 1_655 3_645 56.478(15)
Sn3 Ce4 Ce1 . 3_645 94.63(2)
Sn7 Ce4 Ce1 2_654 3_645 120.94(3)
Sn5 Ce4 Ce1 3_645 3_645 51.312(19)
Li2 Ce4 Ce1 . 3_645 97.8(3)
Sn4 Ce4 Ce1 2_554 3_645 51.89(2)
Ce2 Ce4 Ce1 2_554 3_645 99.221(16)
Ce2 Ce4 Ce1 2_654 3_645 68.656(13)
Sn1 Ce5 Sn2 3_655 1_655 78.63(3)
Sn1 Ce5 Sn7 3_655 3_655 60.65(3)
Sn2 Ce5 Sn7 1_655 3_655 139.28(2)
Sn1 Ce5 Sn3 3_655 4 87.08(2)
Sn2 Ce5 Sn3 1_655 4 91.84(2)
Sn7 Ce5 Sn3 3_655 4 86.08(2)
Sn1 Ce5 Sn4 3_655 4_556 86.36(2)
Sn2 Ce5 Sn4 1_655 4_556 91.48(2)
Sn7 Ce5 Sn4 3_655 4_556 86.60(2)
Sn3 Ce5 Sn4 4 4_556 171.92(2)
Sn1 Ce5 Sn2 3_655 . 138.84(2)
Sn2 Ce5 Sn2 1_655 . 142.51(3)
Sn7 Ce5 Sn2 3_655 . 78.20(3)
Sn3 Ce5 Sn2 4 . 89.89(2)
Sn4 Ce5 Sn2 4_556 . 91.96(2)
Sn1 Ce5 Sn5 3_655 3_645 132.26(3)
Sn2 Ce5 Sn5 1_655 3_645 53.657(15)
Sn7 Ce5 Sn5 3_655 3_645 167.03(2)
Sn3 Ce5 Sn5 4 3_645 95.19(2)
Sn4 Ce5 Sn5 4_556 3_645 92.71(2)
Sn2 Ce5 Sn5 . 3_645 88.89(2)
Sn1 Ce5 Li2 3_655 . 149.0(3)
Sn2 Ce5 Li2 1_655 . 97.3(3)
Sn7 Ce5 Li2 3_655 . 117.0(3)
Sn3 Ce5 Li2 4 . 62.2(3)
Sn4 Ce5 Li2 4_556 . 124.6(3)
Sn2 Ce5 Li2 . . 51.4(3)
Sn5 Ce5 Li2 3_645 . 53.5(3)
Sn1 Ce5 Sn 3_655 3_645 107.91(17)
Sn2 Ce5 Sn 1_655 3_645 55.05(17)
Sn7 Ce5 Sn 3_655 3_645 135.90(17)
Sn3 Ce5 Sn 4 3_645 137.76(16)
Sn4 Ce5 Sn 4_556 3_645 49.33(16)
Sn2 Ce5 Sn . 3_645 101.66(17)
Sn5 Ce5 Sn 3_645 3_645 45.43(16)
Li2 Ce5 Sn . 3_645 93.9(3)
Sn1 Ce5 Li1 3_655 3_645 107.91(17)
Sn2 Ce5 Li1 1_655 3_645 55.05(17)
Sn7 Ce5 Li1 3_655 3_645 135.90(17)
Sn3 Ce5 Li1 4 3_645 137.76(16)
Sn4 Ce5 Li1 4_556 3_645 49.33(16)
Sn2 Ce5 Li1 . 3_645 101.66(17)
Sn5 Ce5 Li1 3_645 3_645 45.43(16)
Li2 Ce5 Li1 . 3_645 93.9(3)
Sn Ce5 Li1 3_645 3_645 0.0(5)
Sn1 Ce5 Li2 3_655 4 104.7(3)
Sn2 Ce5 Li2 1_655 4 50.9(3)
Sn7 Ce5 Li2 3_655 4 136.5(3)
Sn3 Ce5 Li2 4 4 51.0(3)
Sn4 Ce5 Li2 4_556 4 135.6(3)
Sn2 Ce5 Li2 . 4 104.9(3)
Sn5 Ce5 Li2 3_645 4 48.1(3)
Li2 Ce5 Li2 . 4 53.66(13)
Sn Ce5 Li2 3_645 4 86.8(3)
Li1 Ce5 Li2 3_645 4 86.8(3)
Sn1 Ce5 Ce4 3_655 4 52.588(18)
Sn2 Ce5 Ce4 1_655 4 50.58(2)
Sn7 Ce5 Ce4 3_655 4 99.02(2)
Sn3 Ce5 Ce4 4 4 52.94(2)
Sn4 Ce5 Ce4 4_556 4 125.16(2)
Sn2 Ce5 Ce4 . 4 142.75(3)
Sn5 Ce5 Ce4 3_645 4 91.97(2)
Li2 Ce5 Ce4 . 4 101.1(3)
Sn Ce5 Ce4 3_645 4 105.26(17)
Li1 Ce5 Ce4 3_645 4 105.26(17)
Li2 Ce5 Ce4 4 4 52.3(3)
Sn6 Sn1 Sn7 . 1_455 117.98(3)
Sn6 Sn1 Sn . 3_545 69.03(19)
Sn7 Sn1 Sn 1_455 3_545 63.16(19)
Sn6 Sn1 Li1 . 3_545 69.03(19)
Sn7 Sn1 Li1 1_455 3_545 63.16(19)
Sn Sn1 Li1 3_545 3_545 0.0(4)
Sn6 Sn1 Ce5 . 3_645 120.17(3)
Sn7 Sn1 Ce5 1_455 3_645 121.85(3)
Sn Sn1 Ce5 3_545 3_645 141.13(19)
Li1 Sn1 Ce5 3_545 3_645 141.13(19)
Sn6 Sn1 Sn7 . . 59.41(2)
Sn7 Sn1 Sn7 1_455 . 177.39(3)
Sn Sn1 Sn7 3_545 . 114.91(19)
Li1 Sn1 Sn7 3_545 . 114.91(19)
Ce5 Sn1 Sn7 3_645 . 60.76(2)
Sn6 Sn1 Ce4 . 2 132.01(3)
Sn7 Sn1 Ce4 1_455 2 64.36(2)
Sn Sn1 Ce4 3_545 2 126.6(2)
Li1 Sn1 Ce4 3_545 2 126.6(2)
Ce5 Sn1 Ce4 3_645 2 77.80(3)
Sn7 Sn1 Ce4 . 2 117.17(3)
Sn6 Sn1 Ce1 . 3_545 131.39(3)
Sn7 Sn1 Ce1 1_455 3_545 64.15(2)
Sn Sn1 Ce1 3_545 3_545 71.49(19)
Li1 Sn1 Ce1 3_545 3_545 71.49(19)
Ce5 Sn1 Ce1 3_645 3_545 77.41(3)
Sn7 Sn1 Ce1 . 3_545 117.30(3)
Ce4 Sn1 Ce1 2 3_545 94.39(3)
Sn6 Sn1 Ce3 . . 63.67(2)
Sn7 Sn1 Ce3 1_455 . 119.39(3)
Sn Sn1 Ce3 3_545 . 63.23(19)
Li1 Sn1 Ce3 3_545 . 63.23(19)
Ce5 Sn1 Ce3 3_645 . 86.34(2)
Sn7 Sn1 Ce3 . . 59.88(2)
Ce4 Sn1 Ce3 2 . 162.11(3)
Ce1 Sn1 Ce3 3_545 . 73.88(3)
Sn6 Sn1 Ce2 . . 63.53(2)
Sn7 Sn1 Ce2 1_455 . 118.93(3)
Sn Sn1 Ce2 3_545 . 125.18(19)
Li1 Sn1 Ce2 3_545 . 125.18(19)
Ce5 Sn1 Ce2 3_645 . 88.02(2)
Sn7 Sn1 Ce2 . . 60.40(2)
Ce4 Sn1 Ce2 2 . 74.14(3)
Ce1 Sn1 Ce2 3_545 . 163.20(2)
Ce3 Sn1 Ce2 . . 113.92(3)
Sn6 Sn1 Ce2 . 4_456 61.10(3)
Sn7 Sn1 Ce2 1_455 4_456 63.00(2)
Sn Sn1 Ce2 3_545 4_456 62.78(19)
Li1 Sn1 Ce2 3_545 4_456 62.78(19)
Ce5 Sn1 Ce2 3_645 4_456 156.09(3)
Sn7 Sn1 Ce2 . 4_456 114.70(3)
Ce4 Sn1 Ce2 2 4_456 85.21(3)
Ce1 Sn1 Ce2 3_545 4_456 121.03(3)
Ce3 Sn1 Ce2 . 4_456 112.33(3)
Ce2 Sn1 Ce2 . 4_456 71.08(2)
Sn5 Sn2 Li2 3_545 . 92.1(3)
Sn5 Sn2 Li2 3_545 4_455 57.7(3)
Li2 Sn2 Li2 . 4_455 65.80(15)
Sn5 Sn2 Sn 3_545 3_545 51.97(19)
Li2 Sn2 Sn . 3_545 126.0(4)
Li2 Sn2 Sn 4_455 3_545 108.3(3)
Sn5 Sn2 Li1 3_545 3_545 51.97(19)
Li2 Sn2 Li1 . 3_545 126.0(4)
Li2 Sn2 Li1 4_455 3_545 108.3(3)
Sn Sn2 Li1 3_545 3_545 0.0(5)
Sn5 Sn2 Ce4 3_545 4_455 120.31(3)
Li2 Sn2 Ce4 . 4_455 84.4(3)
Li2 Sn2 Ce4 4_455 4_455 67.0(3)
Sn Sn2 Ce4 3_545 4_455 145.86(19)
Li1 Sn2 Ce4 3_545 4_455 145.86(19)
Sn5 Sn2 Ce3 3_545 . 76.10(3)
Li2 Sn2 Ce3 . . 69.0(3)
Li2 Sn2 Ce3 4_455 . 111.6(3)
Sn Sn2 Ce3 3_545 . 64.31(19)
Li1 Sn2 Ce3 3_545 . 64.31(19)
Ce4 Sn2 Ce3 4_455 . 149.81(3)
Sn5 Sn2 Ce1 3_545 . 116.91(3)
Li2 Sn2 Ce1 . . 142.4(3)
Li2 Sn2 Ce1 4_455 . 149.5(3)
Sn Sn2 Ce1 3_545 . 67.43(19)
Li1 Sn2 Ce1 3_545 . 67.43(19)
Ce4 Sn2 Ce1 4_455 . 99.05(3)
Ce3 Sn2 Ce1 . . 94.03(3)
Sn5 Sn2 Ce5 3_545 1_455 65.67(3)
Li2 Sn2 Ce5 . 1_455 138.0(3)
Li2 Sn2 Ce5 4_455 1_455 72.3(3)
Sn Sn2 Ce5 3_545 1_455 68.55(19)
Li1 Sn2 Ce5 3_545 1_455 68.55(19)
Ce4 Sn2 Ce5 4_455 1_455 78.23(2)
Ce3 Sn2 Ce5 . 1_455 131.31(3)
Ce1 Sn2 Ce5 . 1_455 78.51(2)
Sn5 Sn2 Ce5 3_545 . 151.74(2)
Li2 Sn2 Ce5 . . 66.9(3)
Li2 Sn2 Ce5 4_455 . 122.7(3)
Sn Sn2 Ce5 3_545 . 125.23(19)
Li1 Sn2 Ce5 3_545 . 125.23(19)
Ce4 Sn2 Ce5 4_455 . 77.97(2)
Ce3 Sn2 Ce5 . . 78.62(2)
Ce1 Sn2 Ce5 . . 77.13(2)
Ce5 Sn2 Ce5 1_455 . 142.51(3)
Sn5 Sn3 Sn4 3_545 2_554 113.12(3)
Sn5 Sn3 Li2 3_545 . 92.7(3)
Sn4 Sn3 Li2 2_554 . 110.2(3)
Sn5 Sn3 Ce5 3_545 4_455 109.76(3)
Sn4 Sn3 Ce5 2_554 4_455 136.93(3)
Li2 Sn3 Ce5 . 4_455 71.0(3)
Sn5 Sn3 Ce4 3_545 1_455 65.31(3)
Sn4 Sn3 Ce4 2_554 1_455 117.69(3)
Li2 Sn3 Ce4 . 1_455 132.0(3)
Ce5 Sn3 Ce4 4_455 1_455 77.161(19)
Sn5 Sn3 Ce4 3_545 . 154.64(3)
Sn4 Sn3 Ce4 2_554 . 67.82(2)
Li2 Sn3 Ce4 . . 64.8(3)
Ce5 Sn3 Ce4 4_455 . 75.287(19)
Ce4 Sn3 Ce4 1_455 . 138.41(3)
Sn5 Sn3 Ce2 3_545 2_554 130.74(3)
Sn4 Sn3 Ce2 2_554 2_554 63.27(2)
Li2 Sn3 Ce2 . 2_554 136.0(3)
Ce5 Sn3 Ce2 4_455 2_554 85.891(19)
Ce4 Sn3 Ce2 1_455 2_554 74.01(2)
Ce4 Sn3 Ce2 . 2_554 73.52(2)
Sn5 Sn3 Ce3 3_545 . 74.42(3)
Sn4 Sn3 Ce3 2_554 . 61.35(3)
Li2 Sn3 Ce3 . . 66.4(3)
Ce5 Sn3 Ce3 4_455 . 137.40(3)
Ce4 Sn3 Ce3 1_455 . 135.15(3)
Ce4 Sn3 Ce3 . . 85.29(3)
Ce2 Sn3 Ce3 2_554 . 124.61(2)
Sn5 Sn3 Ce1 3_545 3_545 59.91(2)
Sn4 Sn3 Ce1 2_554 3_545 59.76(3)
Li2 Sn3 Ce1 . 3_545 134.5(3)
Ce5 Sn3 Ce1 4_455 3_545 148.99(3)
Ce4 Sn3 Ce1 1_455 3_545 72.03(3)
Ce4 Sn3 Ce1 . 3_545 127.58(3)
Ce2 Sn3 Ce1 2_554 3_545 82.41(2)
Ce3 Sn3 Ce1 . 3_545 71.21(3)
Sn Sn4 Li1 2_565 2_565 0.0(6)
Sn Sn4 Sn6 2_565 4_456 86.0(2)
Li1 Sn4 Sn6 2_565 4_456 86.0(2)
Sn Sn4 Sn3 2_565 2 114.4(2)
Li1 Sn4 Sn3 2_565 2 114.4(2)
Sn6 Sn4 Sn3 4_456 2 111.46(3)
Sn Sn4 Ce3 2_565 2 141.8(2)
Li1 Sn4 Ce3 2_565 2 141.8(2)
Sn6 Sn4 Ce3 4_456 2 131.11(3)
Sn3 Sn4 Ce3 2 2 65.16(2)
Sn Sn4 Ce1 2_565 4_556 69.6(2)
Li1 Sn4 Ce1 2_565 4_556 69.6(2)
Sn6 Sn4 Ce1 4_456 4_556 151.62(3)
Sn3 Sn4 Ce1 2 4_556 68.66(2)
Ce3 Sn4 Ce1 2 4_556 75.95(2)
Sn Sn4 Ce5 2_565 4_456 70.88(18)
Li1 Sn4 Ce5 2_565 4_456 70.88(18)
Sn6 Sn4 Ce5 4_456 4_456 109.89(3)
Sn3 Sn4 Ce5 2 4_456 138.57(3)
Ce3 Sn4 Ce5 2 4_456 85.72(2)
Ce1 Sn4 Ce5 4_556 4_456 76.354(19)
Sn Sn4 Ce2 2_565 . 65.47(18)
Li1 Sn4 Ce2 2_565 . 65.47(18)
Sn6 Sn4 Ce2 4_456 . 69.61(3)
Sn3 Sn4 Ce2 2 . 63.88(3)
Ce3 Sn4 Ce2 2 . 129.03(3)
Ce1 Sn4 Ce2 4_556 . 86.69(3)
Ce5 Sn4 Ce2 4_456 . 136.30(3)
Sn Sn4 Ce1 2_565 4_456 125.9(2)
Li1 Sn4 Ce1 2_565 4_456 125.9(2)
Sn6 Sn4 Ce1 4_456 4_456 66.57(3)
Sn3 Sn4 Ce1 2 4_456 118.76(3)
Ce3 Sn4 Ce1 2 4_456 73.54(2)
Ce1 Sn4 Ce1 4_556 4_456 139.94(3)
Ce5 Sn4 Ce1 4_456 4_456 76.06(2)
Ce2 Sn4 Ce1 . 4_456 132.99(3)
Sn Sn4 Ce4 2_565 2 131.24(19)
Li1 Sn4 Ce4 2_565 2 131.24(19)
Sn6 Sn4 Ce4 4_456 2 58.02(2)
Sn3 Sn4 Ce4 2 2 60.96(3)
Ce3 Sn4 Ce4 2 2 83.83(2)
Ce1 Sn4 Ce4 4_556 2 129.61(3)
Ce5 Sn4 Ce4 4_456 2 147.83(3)
Ce2 Sn4 Ce4 . 2 71.22(3)
Ce1 Sn4 Ce4 4_456 2 71.81(3)
Li1 Sn5 Li2 . 2_565 126.9(3)
Li1 Sn5 Sn3 . 3 116.8(2)
Li2 Sn5 Sn3 2_565 3 74.7(3)
Li1 Sn5 Sn2 . 3 67.7(2)
Li2 Sn5 Sn2 2_565 3 61.3(3)
Sn3 Sn5 Sn2 3 3 86.58(3)
Li1 Sn5 Li2 . 3_655 127.2(4)
Li2 Sn5 Li2 2_565 3_655 65.6(2)
Sn3 Sn5 Li2 3 3_655 115.9(3)
Sn2 Sn5 Li2 3 3_655 112.8(3)
Li1 Sn5 Ce3 . 3_655 74.5(2)
Li2 Sn5 Ce3 2_565 3_655 132.1(3)
Sn3 Sn5 Ce3 3 3_655 139.39(3)
Sn2 Sn5 Ce3 3 3_655 131.07(3)
Li2 Sn5 Ce3 3_655 3_655 68.2(3)
Li1 Sn5 Ce1 . . 77.8(2)
Li2 Sn5 Ce1 2_565 . 143.5(4)
Sn3 Sn5 Ce1 3 . 69.65(3)
Sn2 Sn5 Ce1 3 . 122.64(3)
Li2 Sn5 Ce1 3_655 . 124.6(3)
Ce3 Sn5 Ce1 3_655 . 75.84(2)
Li1 Sn5 Ce5 . 3_655 71.8(2)
Li2 Sn5 Ce5 2_565 3_655 71.4(4)
Sn3 Sn5 Ce5 3 3_655 141.12(3)
Sn2 Sn5 Ce5 3 3_655 60.68(3)
Li2 Sn5 Ce5 3_655 3_655 65.6(3)
Ce3 Sn5 Ce5 3_655 3_655 79.01(2)
Ce1 Sn5 Ce5 . 3_655 144.69(3)
Li1 Sn5 Ce4 . 3_655 150.3(2)
Li2 Sn5 Ce4 2_565 3_655 82.6(3)
Sn3 Sn5 Ce4 3 3_655 63.23(3)
Sn2 Sn5 Ce4 3 3_655 138.47(3)
Li2 Sn5 Ce4 3_655 3_655 63.5(3)
Ce3 Sn5 Ce4 3_655 3_655 87.85(2)
Ce1 Sn5 Ce4 . 3_655 74.80(3)
Ce5 Sn5 Ce4 3_655 3_655 128.69(3)
Sn4 Sn6 Sn1 4_556 . 151.06(3)
Sn4 Sn6 Sn7 4_556 . 97.21(3)
Sn1 Sn6 Sn7 . . 64.09(3)
Sn4 Sn6 Ce4 4_556 3_655 70.99(3)
Sn1 Sn6 Ce4 . 3_655 137.88(3)
Sn7 Sn6 Ce4 . 3_655 129.65(3)
Sn4 Sn6 Ce2 4_556 4_456 139.51(3)
Sn1 Sn6 Ce2 . 4_456 65.47(2)
Sn7 Sn6 Ce2 . 4_456 122.64(3)
Ce4 Sn6 Ce2 3_655 4_456 77.38(2)
Sn4 Sn6 Ce2 4_556 . 128.93(3)
Sn1 Sn6 Ce2 . . 63.62(2)
Sn7 Sn6 Ce2 . . 61.74(2)
Ce4 Sn6 Ce2 3_655 . 87.52(3)
Ce2 Sn6 Ce2 4_456 . 72.68(2)
Sn4 Sn6 Ce3 4_556 . 88.49(3)
Sn1 Sn6 Ce3 . . 63.44(2)
Sn7 Sn6 Ce3 . . 61.11(2)
Ce4 Sn6 Ce3 3_655 . 157.17(3)
Ce2 Sn6 Ce3 4_456 . 115.51(2)
Ce2 Sn6 Ce3 . . 113.82(3)
Sn4 Sn6 Ce1 4_556 . 62.82(3)
Sn1 Sn6 Ce1 . . 118.76(3)
Sn7 Sn6 Ce1 . . 143.64(3)
Ce4 Sn6 Ce1 3_655 . 75.02(3)
Ce2 Sn6 Ce1 4_456 . 85.27(2)
Ce2 Sn6 Ce1 . . 154.50(2)
Ce3 Sn6 Ce1 . . 86.93(3)
Sn4 Sn6 Ce2 4_556 4_556 60.85(2)
Sn1 Sn6 Ce2 . 4_556 118.32(3)
Sn7 Sn6 Ce2 . 4_556 59.89(2)
Ce4 Sn6 Ce2 3_655 4_556 72.46(2)
Ce2 Sn6 Ce2 4_456 4_556 131.26(3)
Ce2 Sn6 Ce2 . 4_556 68.686(18)
Ce3 Sn6 Ce2 . 4_556 106.71(2)
Ce1 Sn6 Ce2 . 4_556 121.24(2)
Sn1 Sn7 Sn6 1_655 . 126.12(3)
Sn1 Sn7 Sn 1_655 3_645 59.90(19)
Sn6 Sn7 Sn . 3_645 77.93(19)
Sn1 Sn7 Li1 1_655 3_645 59.90(19)
Sn6 Sn7 Li1 . 3_645 77.93(19)
Sn Sn7 Li1 3_645 3_645 0.0(5)
Sn1 Sn7 Sn1 1_655 . 177.39(3)
Sn6 Sn7 Sn1 . . 56.49(2)
Sn Sn7 Sn1 3_645 . 121.99(19)
Li1 Sn7 Sn1 3_645 . 121.99(19)
Sn1 Sn7 Ce5 1_655 3_645 118.80(2)
Sn6 Sn7 Ce5 . 3_645 115.08(3)
Sn Sn7 Ce5 3_645 3_645 141.52(18)
Li1 Sn7 Ce5 3_645 3_645 141.52(18)
Sn1 Sn7 Ce5 . 3_645 58.59(2)
Sn1 Sn7 Ce3 1_655 . 118.67(3)
Sn6 Sn7 Ce3 . . 63.55(2)
Sn Sn7 Ce3 3_645 . 66.66(18)
Li1 Sn7 Ce3 3_645 . 66.66(18)
Sn1 Sn7 Ce3 . . 61.99(2)
Ce5 Sn7 Ce3 3_645 . 86.34(2)
Sn1 Sn7 Ce2 1_655 . 118.79(3)
Sn6 Sn7 Ce2 . . 63.16(2)
Sn Sn7 Ce2 3_645 . 128.41(19)
Li1 Sn7 Ce2 3_645 . 128.41(19)
Sn1 Sn7 Ce2 . . 61.82(2)
Ce5 Sn7 Ce2 3_645 . 87.64(2)
Ce3 Sn7 Ce2 . . 117.02(3)
Sn1 Sn7 Ce2 1_655 4_556 63.95(2)
Sn6 Sn7 Ce2 . 4_556 67.45(3)
Sn Sn7 Ce2 3_645 4_556 62.15(18)
Li1 Sn7 Ce2 3_645 4_556 62.15(18)
Sn1 Sn7 Ce2 . 4_556 118.35(3)
Ce5 Sn7 Ce2 3_645 4_556 155.90(3)
Ce3 Sn7 Ce2 . 4_556 114.06(3)
Ce2 Sn7 Ce2 . 4_556 71.98(2)
Sn1 Sn7 Ce4 1_655 2_655 61.86(2)
Sn6 Sn7 Ce4 . 2_655 134.01(3)
Sn Sn7 Ce4 3_645 2_655 120.92(18)
Li1 Sn7 Ce4 3_645 2_655 120.92(18)
Sn1 Sn7 Ce4 . 2_655 116.56(3)
Ce5 Sn7 Ce4 3_645 2_655 77.45(2)
Ce3 Sn7 Ce4 . 2_655 160.19(2)
Ce2 Sn7 Ce4 . 2_655 74.05(3)
Ce2 Sn7 Ce4 4_556 2_655 84.50(3)
Sn1 Sn7 Ce1 1_655 3_645 62.71(2)
Sn6 Sn7 Ce1 . 3_645 133.09(3)
Sn Sn7 Ce1 3_645 3_645 69.79(19)
Li1 Sn7 Ce1 3_645 3_645 69.79(19)
Sn1 Sn7 Ce1 . 3_645 115.79(3)
Ce5 Sn7 Ce1 3_645 3_645 76.42(2)
Ce3 Sn7 Ce1 . 3_645 72.66(3)
Ce2 Sn7 Ce1 . 3_645 161.06(3)
Ce2 Sn7 Ce1 4_556 3_645 120.60(3)
Ce4 Sn7 Ce1 2_655 3_645 92.29(3)
Sn5 Li1 Sn4 . 2_564 119.1(4)
Sn5 Li1 Sn1 . 3 111.6(4)
Sn4 Li1 Sn1 2_564 3 126.2(3)
Sn5 Li1 Sn2 . 3 60.32(19)
Sn4 Li1 Sn2 2_564 3 100.6(3)
Sn1 Li1 Sn2 3 3 119.8(3)
Sn5 Li1 Sn7 . 3_655 101.8(3)
Sn4 Li1 Sn7 2_564 3_655 94.9(3)
Sn1 Li1 Sn7 3 3_655 56.93(17)
Sn2 Li1 Sn7 3 3_655 160.6(4)
Sn5 Li1 Ce2 . 2_564 162.7(4)
Sn4 Li1 Ce2 2_564 2_564 63.64(19)
Sn1 Li1 Ce2 3 2_564 62.60(17)
Sn2 Li1 Ce2 3 2_564 136.9(3)
Sn7 Li1 Ce2 3_655 2_564 61.11(17)
Sn5 Li1 Ce3 . 3 76.5(2)
Sn4 Li1 Ce3 2_564 3 145.3(4)
Sn1 Li1 Ce3 3 3 61.88(19)
Sn2 Li1 Ce3 3 3 58.26(18)
Sn7 Li1 Ce3 3_655 3 112.8(3)
Ce2 Li1 Ce3 2_564 3 111.2(3)
Sn5 Li1 Ce1 . 3 114.6(3)
Sn4 Li1 Ce1 2_564 3 60.5(2)
Sn1 Li1 Ce1 3 3 113.0(3)
Sn2 Li1 Ce1 3 3 56.72(17)
Sn7 Li1 Ce1 3_655 3 142.6(3)
Ce2 Li1 Ce1 2_564 3 82.0(2)
Ce3 Li1 Ce1 3 3 85.0(2)
Sn5 Li1 Ce3 . 3_655 58.64(19)
Sn4 Li1 Ce3 2_564 3_655 84.8(3)
Sn1 Li1 Ce3 3 3_655 108.3(3)
Sn2 Li1 Ce3 3 3_655 111.9(3)
Sn7 Li1 Ce3 3_655 3_655 57.71(17)
Ce2 Li1 Ce3 2_564 3_655 106.4(3)
Ce3 Li1 Ce3 3 3_655 127.2(3)
Ce1 Li1 Ce3 3 3_655 136.7(3)
Sn5 Li1 Ce5 . 3_655 62.72(19)
Sn4 Li1 Ce5 2_564 3_655 59.80(19)
Sn1 Li1 Ce5 3 3_655 174.0(3)
Sn2 Li1 Ce5 3 3_655 56.41(16)
Sn7 Li1 Ce5 3_655 3_655 124.8(3)
Ce2 Li1 Ce5 2_564 3_655 123.4(3)
Ce3 Li1 Ce5 3 3_655 113.6(3)
Ce1 Li1 Ce5 3 3_655 69.43(19)
Ce3 Li1 Ce5 3_655 3_655 70.88(19)
Sn5 Li1 Ce1 . . 57.8(2)
Sn4 Li1 Ce1 2_564 . 146.5(4)
Sn1 Li1 Ce1 3 . 57.17(17)
Sn2 Li1 Ce1 3 . 103.9(3)
Sn7 Li1 Ce1 3_655 . 57.36(17)
Ce2 Li1 Ce1 2_564 . 109.6(3)
Ce3 Li1 Ce1 3 . 68.07(19)
Ce1 Li1 Ce1 3 . 153.0(3)
Ce3 Li1 Ce1 3_655 . 65.08(18)
Ce5 Li1 Ce1 3_655 . 118.1(3)
Sn5 Li2 Sn2 2_564 . 99.8(5)
Sn5 Li2 Sn2 2_564 4 61.0(3)
Sn2 Li2 Sn2 . 4 160.8(6)
Sn5 Li2 Sn3 2_564 . 113.0(5)
Sn2 Li2 Sn3 . . 84.7(4)
Sn2 Li2 Sn3 4 . 102.4(5)
Sn5 Li2 Sn5 2_564 3_645 142.7(6)
Sn2 Li2 Sn5 . 3_645 101.6(5)
Sn2 Li2 Sn5 4 3_645 95.0(5)
Sn3 Li2 Sn5 . 3_645 99.1(5)
Sn5 Li2 Li2 2_564 4_455 60.4(5)
Sn2 Li2 Li2 . 4_455 57.2(5)
Sn2 Li2 Li2 4 4_455 108.5(7)
Sn3 Li2 Li2 . 4_455 68.3(5)
Sn5 Li2 Li2 3_645 4_455 155.1(8)
Sn5 Li2 Li2 2_564 4 88.8(7)
Sn2 Li2 Li2 . 4 127.1(9)
Sn2 Li2 Li2 4 4 57.0(5)
Sn3 Li2 Li2 . 4 138.9(8)
Sn5 Li2 Li2 3_645 4 54.0(4)
Li2 Li2 Li2 4_455 4 147.9(11)
Sn5 Li2 Ce4 2_564 . 116.3(5)
Sn2 Li2 Ce4 . . 137.8(5)
Sn2 Li2 Ce4 4 . 59.4(3)
Sn3 Li2 Ce4 . . 62.2(3)
Sn5 Li2 Ce4 3_645 . 62.4(3)
Li2 Li2 Ce4 4_455 . 122.8(8)
Li2 Li2 Ce4 4 . 77.1(6)
Sn5 Li2 Ce3 2_564 . 157.1(6)
Sn2 Li2 Ce3 . . 58.5(3)
Sn2 Li2 Ce3 4 . 140.6(6)
Sn3 Li2 Ce3 . . 61.6(3)
Sn5 Li2 Ce3 3_645 . 56.8(3)
Li2 Li2 Ce3 4_455 . 98.6(6)
Li2 Li2 Ce3 4 . 109.7(6)
Ce4 Li2 Ce3 . . 82.0(4)
Sn5 Li2 Ce5 2_564 . 104.8(5)
Sn2 Li2 Ce5 . . 61.7(3)
Sn2 Li2 Ce5 4 . 120.3(5)
Sn3 Li2 Ce5 . . 133.0(5)
Sn5 Li2 Ce5 3_645 . 60.9(3)
Li2 Li2 Ce5 4_455 . 111.1(8)
Li2 Li2 Ce5 4 . 65.6(6)
Ce4 Li2 Ce5 . . 123.0(5)
Ce3 Li2 Ce5 . . 72.7(3)
Sn5 Li2 Ce5 2_564 4_455 60.5(3)
Sn2 Li2 Ce5 . 4_455 115.7(5)
Sn2 Li2 Ce5 4 4_455 56.9(3)
Sn3 Li2 Ce5 . 4_455 58.0(3)
Sn5 Li2 Ce5 3_645 4_455 131.9(5)
Li2 Li2 Ce5 4_455 4_455 60.7(5)
Li2 Li2 Ce5 4 4_455 113.8(7)
Ce4 Li2 Ce5 . 4_455 69.6(3)
Ce3 Li2 Ce5 . 4_455 119.5(5)
Ce5 Li2 Ce5 . 4_455 165.1(5)

loop_
_geom_bond_atom_site_label_1
_geom_bond_atom_site_label_2
_geom_bond_site_symmetry_2
_geom_bond_distance
Ce1 Sn2 . 3.2288(11)
Ce1 Sn5 . 3.2945(11)
Ce1 Sn4 4_456 3.3110(13)
Ce1 Sn1 3 3.3700(11)
Ce1 Sn4 4_556 3.3735(13)
Ce1 Sn7 3_655 3.4125(11)
Ce1 Sn6 . 3.4797(11)
Ce1 Sn 3_545 3.567(11)
Ce1 Li1 3_545 3.567(11)
Ce1 Sn3 3 3.5697(12)
Ce1 Li1 . 3.803(11)
Ce1 Ce3 3_655 3.9825(12)
Ce2 Sn6 4_556 3.2819(12)
Ce2 Sn7 . 3.3380(12)
Ce2 Sn4 . 3.3644(11)
Ce2 Sn6 . 3.3815(12)
Ce2 Sn7 4_456 3.3823(11)
Ce2 Sn3 2 3.3824(13)
Ce2 Sn1 . 3.3841(12)
Ce2 Sn1 4_556 3.4103(11)
Ce2 Sn 2_565 3.416(10)
Ce2 Li1 2_565 3.416(10)
Ce2 Sn6 4_456 3.6109(13)
Ce2 Ce2 4_556 3.9493(11)
Ce3 Sn5 3_645 3.1844(11)
Ce3 Sn2 . 3.2257(10)
Ce3 Sn4 2_554 3.2781(13)
Ce3 Sn7 . 3.3085(12)
Ce3 Sn1 . 3.3769(12)
Ce3 Sn6 . 3.3835(12)
Ce3 Sn3 . 3.3897(11)
Ce3 Sn 3_545 3.418(11)
Ce3 Li1 3_545 3.418(11)
Ce3 Li2 . 3.534(15)
Ce3 Sn 3_645 3.594(11)
Ce3 Li1 3_645 3.594(11)
Ce4 Sn6 3_645 3.2000(11)
Ce4 Sn2 4 3.2204(11)
Ce4 Sn1 2_554 3.3164(11)
Ce4 Sn3 1_655 3.3504(13)
Ce4 Sn3 . 3.3673(13)
Ce4 Sn7 2_654 3.3907(11)
Ce4 Sn5 3_645 3.4096(11)
Ce4 Li2 . 3.444(18)
Ce4 Sn4 2_554 3.5667(12)
Ce4 Ce2 2_554 4.0393(12)
Ce4 Ce2 2_654 4.0522(12)
Ce4 Ce1 3_645 4.0731(13)
Ce5 Sn1 3_655 3.1802(11)
Ce5 Sn2 1_655 3.2484(12)
Ce5 Sn7 3_655 3.2514(11)
Ce5 Sn3 4 3.3146(13)
Ce5 Sn4 4_556 3.3201(13)
Ce5 Sn2 . 3.3833(12)
Ce5 Sn5 3_645 3.3948(13)
Ce5 Li2 . 3.537(17)
Ce5 Sn 3_645 3.630(10)
Ce5 Li1 3_645 3.630(10)
Ce5 Li2 4 3.695(17)
Ce5 Ce4 4 4.0811(11)
Sn1 Sn6 . 3.0108(11)
Sn1 Sn7 1_455 3.0338(12)
Sn1 Sn 3_545 3.132(10)
Sn1 Li1 3_545 3.132(10)
Sn1 Ce5 3_645 3.1802(11)
Sn1 Sn7 . 3.2479(12)
Sn1 Ce4 2 3.3165(11)
Sn1 Ce1 3_545 3.3700(11)
Sn1 Ce2 4_456 3.4103(11)
Sn2 Sn5 3_545 3.0011(11)
Sn2 Li2 . 3.005(17)
Sn2 Li2 4_455 3.011(16)
Sn2 Sn 3_545 3.196(10)
Sn2 Li1 3_545 3.196(10)
Sn2 Ce4 4_455 3.2203(11)
Sn2 Ce5 1_455 3.2484(12)
Sn3 Sn5 3_545 2.9355(11)
Sn3 Sn4 2_554 3.0025(10)
Sn3 Li2 . 3.038(17)
Sn3 Ce5 4_455 3.3146(13)
Sn3 Ce4 1_455 3.3504(13)
Sn3 Ce2 2_554 3.3824(13)
Sn3 Ce1 3_545 3.5697(12)
Sn4 Sn 2_565 2.914(11)
Sn4 Li1 2_565 2.914(11)
Sn4 Sn6 4_456 2.9312(11)
Sn4 Sn3 2 3.0025(10)
Sn4 Ce3 2 3.2781(13)
Sn4 Ce1 4_556 3.3110(13)
Sn4 Ce5 4_456 3.3201(13)
Sn4 Ce1 4_456 3.3735(13)
Sn4 Ce4 2 3.5667(12)
Sn5 Li1 . 2.721(10)
Sn5 Li2 2_565 2.902(16)
Sn5 Sn3 3 2.9354(11)
Sn5 Sn2 3 3.0011(11)
Sn5 Li2 3_655 3.121(16)
Sn5 Ce3 3_655 3.1844(11)
Sn5 Ce5 3_655 3.3949(12)
Sn5 Ce4 3_655 3.4096(11)
Sn6 Sn4 4_556 2.9313(11)
Sn6 Sn7 . 3.1083(11)
Sn6 Ce4 3_655 3.2000(11)
Sn6 Ce2 4_456 3.2818(12)
Sn6 Ce2 4_556 3.6109(13)
Sn7 Sn1 1_655 3.0338(12)
Sn7 Sn 3_645 3.230(10)
Sn7 Li1 3_645 3.230(10)
Sn7 Ce5 3_645 3.2514(11)
Sn7 Ce2 4_556 3.3822(11)
Sn7 Ce4 2_655 3.3907(11)
Sn7 Ce1 3_645 3.4126(11)
Li1 Sn4 2_564 2.914(11)
Li1 Sn1 3 3.132(10)
Li1 Sn2 3 3.196(10)
Li1 Sn7 3_655 3.230(10)
Li1 Ce2 2_564 3.416(10)
Li1 Ce3 3 3.418(11)
Li1 Ce1 3 3.567(11)
Li1 Ce3 3_655 3.594(10)
Li1 Ce5 3_655 3.630(10)
Li2 Sn5 2_564 2.902(16)
Li2 Sn2 4 3.011(16)
Li2 Sn5 3_645 3.121(16)
Li2 Ce5 4_455 3.695(17)
